data_1502066
loop_
_publ_author_name
'Li, Chaoqun'
'Zhang, Liming'

_publ_section_title
;
 Gold-catalyzed nitrene transfer to activated alkynes: formation of
 \a,\b-unsaturated amidines.
;
_journal_issue 7
_journal_name_full 'Organic letters'
_journal_page_first 1738
_journal_page_last 1741
_journal_paper_doi 10.1021/ol2002607
_journal_volume 13
_journal_year 2011
_chemical_formula_sum 'C15 H17 N3 O6 S'
_chemical_formula_weight 367.38
_chemical_name_systematic
; 
 ? 
;
_space_group_IT_number 14
_symmetry_cell_setting monoclinic
_symmetry_space_group_name_Hall '-P 2yn'
_symmetry_space_group_name_H-M 'P 1 21/n 1'
_atom_sites_solution_hydrogens geom
_atom_sites_solution_primary direct
_atom_sites_solution_secondary difmap
_audit_creation_method SHELXL-97
_cell_angle_alpha 90.00
_cell_angle_beta 102.2060(10)
_cell_angle_gamma 90.00
_cell_formula_units_Z 4
_cell_length_a 15.4246(3)
_cell_length_b 5.53670(10)
_cell_length_c 20.8373(4)
_cell_measurement_temperature 296(2)
_cell_volume 1739.31(6)
_computing_structure_refinement 'SHELXL-97 (Sheldrick, 1997)'
_computing_structure_solution 'SHELXS-97 (Sheldrick, 1990)'
_diffrn_ambient_temperature 296(2)
_diffrn_measured_fraction_theta_full 0.922
_diffrn_measured_fraction_theta_max 0.922
_diffrn_measurement_device_type 'CCD area detector'
_diffrn_measurement_method 'Omega scan'
_diffrn_radiation_monochromator graphite
_diffrn_radiation_source 'fine-focus sealed tube'
_diffrn_radiation_type CuK\a
_diffrn_radiation_wavelength 1.54178
_diffrn_reflns_av_R_equivalents 0.0214
_diffrn_reflns_av_sigmaI/netI 0.0200
_diffrn_reflns_limit_h_max 17
_diffrn_reflns_limit_h_min -17
_diffrn_reflns_limit_k_max 5
_diffrn_reflns_limit_k_min -5
_diffrn_reflns_limit_l_max 19
_diffrn_reflns_limit_l_min -23
_diffrn_reflns_number 6243
_diffrn_reflns_theta_full 58.90
_diffrn_reflns_theta_max 58.90
_diffrn_reflns_theta_min 3.26
_exptl_absorpt_coefficient_mu 1.995
_exptl_absorpt_correction_T_max 0.752
_exptl_absorpt_correction_T_min 0.521
_exptl_absorpt_correction_type multi-scan
_exptl_absorpt_process_details sadabs
_exptl_crystal_colour colorless
_exptl_crystal_density_diffrn 1.403
_exptl_crystal_density_method 'not measured'
_exptl_crystal_description needle
_exptl_crystal_F_000 768
_exptl_crystal_size_max 0.3
_exptl_crystal_size_mid 0.1
_exptl_crystal_size_min 0.05
_refine_diff_density_max 0.516
_refine_diff_density_min -0.367
_refine_diff_density_rms 0.054
_refine_ls_extinction_coef 0.0014(3)
_refine_ls_extinction_expression Fc^*^=kFc[1+0.001xFc^2^\l^3^/sin(2\q)]^-1/4^
_refine_ls_extinction_method SHELXL
_refine_ls_goodness_of_fit_ref 1.332
_refine_ls_hydrogen_treatment constr
_refine_ls_matrix_type full
_refine_ls_number_parameters 228
_refine_ls_number_reflns 2287
_refine_ls_number_restraints 3
_refine_ls_restrained_S_all 1.439
_refine_ls_R_factor_all 0.0742
_refine_ls_R_factor_gt 0.0705
_refine_ls_shift/su_max 0.003
_refine_ls_shift/su_mean 0.000
_refine_ls_structure_factor_coef Fsqd
_refine_ls_weighting_details 'calc w=1/[\s^2^(Fo^2^)+(0.0600P)^2^+1.5824P] where P=(Fo^2^+2Fc^2^)/3'
_refine_ls_weighting_scheme calc
_refine_ls_wR_factor_gt 0.1828
_refine_ls_wR_factor_ref 0.1857
_reflns_number_gt 2124
_reflns_number_total 2287
_reflns_threshold_expression >2sigma(I)
_cod_data_source_file ol2002607_si_002.cif
_cod_data_source_block w012111
_cod_depositor_comments
;
The following automatic conversions were performed:

'_exptl_absorpt_correction_type' value 'multi scan' changed to
'multi-scan' according to
/home/saulius/struct/CIF-dictionaries/cif_core.dic dictionary named
'cif_core.dic' version 2.4.1 from 2010-06-29.

Automatic conversion script
Id: cif_fix_values 1715 2011-07-08 13:25:40Z adriana 
;
_cod_original_sg_symbol_H-M p2(1)/n
_cod_database_code 1502066

loop_
_symmetry_equiv_pos_as_xyz
'x, y, z'
'-x+1/2, y+1/2, -z+1/2'
'-x, -y, -z'
'x-1/2, -y-1/2, z-1/2'

loop_
_atom_site_label
_atom_site_type_symbol
_atom_site_fract_x
_atom_site_fract_y
_atom_site_fract_z
_atom_site_U_iso_or_equiv
_atom_site_adp_type
_atom_site_occupancy
_atom_site_symmetry_multiplicity
_atom_site_calc_flag
_atom_site_refinement_flags
C1 C 0.8368(3) 0.9149(8) 0.1285(2) 0.0637(11) Uani 1 1 d .
C2 C 0.7739(3) 1.2399(10) 0.1867(3) 0.0792(14) Uani 1 1 d .
C3 C 0.8883(4) 1.2777(12) 0.2760(3) 0.1034(19) Uani 1 1 d .
H3A H 0.8861 1.2323 0.3206 0.124 Uiso 1 1 calc R
H3B H 0.9331 1.4017 0.2776 0.124 Uiso 1 1 calc R
C4 C 0.9093(3) 1.0622(9) 0.2385(2) 0.0742(13) Uani 1 1 d .
H4A H 0.9661 1.0804 0.2261 0.089 Uiso 1 1 calc R
H4B H 0.9097 0.9148 0.2637 0.089 Uiso 1 1 calc R
C5 C 0.7631(3) 0.9358(10) 0.0717(2) 0.0833(15) Uani 1 1 d .
H5 H 0.7496 1.0880 0.0534 0.100 Uiso 1 1 calc R
C6 C 0.7163(4) 0.7576(14) 0.0458(3) 0.137(3) Uani 1 1 d D
H6 H 0.7315 0.6015 0.0605 0.165 Uiso 1 1 calc R
C7 C 0.6357(7) 0.7998(19) -0.0088(5) 0.226(6) Uani 1 1 d D
H7A H 0.5898 0.8727 0.0103 0.272 Uiso 1 1 calc R
H7B H 0.6516 0.9162 -0.0391 0.272 Uiso 1 1 calc R
C8 C 0.6016(9) 0.609(2) -0.0427(6) 0.273(8) Uani 1 1 d D
H8A H 0.5836 0.4917 -0.0135 0.328 Uiso 1 1 calc R
H8B H 0.6463 0.5341 -0.0627 0.328 Uiso 1 1 calc R
C9 C 0.5209(5) 0.679(3) -0.0966(4) 0.235(6) Uani 1 1 d D
H9A H 0.4745 0.5624 -0.0980 0.352 Uiso 1 1 calc R
H9B H 0.5379 0.6828 -0.1384 0.352 Uiso 1 1 calc R
H9C H 0.5001 0.8357 -0.0872 0.352 Uiso 1 1 calc R
C10 C 1.0488(3) 0.6352(8) 0.1065(2) 0.0684(12) Uani 1 1 d .
C11 C 1.0947(4) 0.4643(11) 0.1486(3) 0.1036(19) Uani 1 1 d .
H11 H 1.0650 0.3337 0.1620 0.124 Uiso 1 1 calc R
C12 C 1.1846(5) 0.4886(15) 0.1706(3) 0.118(2) Uani 1 1 d .
H12 H 1.2159 0.3749 0.1993 0.142 Uiso 1 1 calc R
C13 C 1.2272(4) 0.6752(13) 0.1508(3) 0.0971(17) Uani 1 1 d .
C14 C 1.1834(4) 0.8397(13) 0.1073(3) 0.109(2) Uani 1 1 d .
H14 H 1.2142 0.9658 0.0928 0.131 Uiso 1 1 calc R
C15 C 1.0934(4) 0.8185(10) 0.0849(3) 0.0923(16) Uani 1 1 d .
H15 H 1.0631 0.9297 0.0549 0.111 Uiso 1 1 calc R
N1 N 0.9032(2) 0.7668(7) 0.13636(16) 0.0676(10) Uani 1 1 d .
N2 N 0.8365(2) 1.0631(7) 0.18099(16) 0.0640(10) Uani 1 1 d .
N3 N 1.3231(4) 0.6999(19) 0.1767(4) 0.138(2) Uani 1 1 d .
O1 O 0.9087(3) 0.3659(6) 0.08476(19) 0.1009(12) Uani 1 1 d .
O2 O 0.9105(2) 0.7201(7) 0.01520(14) 0.0880(11) Uani 1 1 d .
O3 O 0.7053(3) 1.2797(8) 0.1504(2) 0.1098(14) Uani 1 1 d .
O4 O 0.8032(3) 1.3645(7) 0.2418(2) 0.0969(12) Uani 1 1 d .
O5 O 1.3586(4) 0.5557(16) 0.2172(3) 0.181(3) Uani 1 1 d .
O6 O 1.3613(5) 0.863(2) 0.1579(4) 0.233(5) Uani 1 1 d .
S S 0.93271(8) 0.6114(2) 0.07841(5) 0.0722(5) Uani 1 1 d .

loop_
_atom_site_aniso_label
_atom_site_aniso_U_11
_atom_site_aniso_U_22
_atom_site_aniso_U_33
_atom_site_aniso_U_23
_atom_site_aniso_U_13
_atom_site_aniso_U_12
C1 0.062(3) 0.072(3) 0.057(3) 0.011(2) 0.012(2) -0.014(2)
C2 0.067(3) 0.092(4) 0.085(3) 0.019(3) 0.028(3) 0.011(3)
C3 0.095(4) 0.111(5) 0.099(4) -0.031(3) 0.010(3) 0.009(3)
C4 0.063(3) 0.095(3) 0.064(3) -0.006(2) 0.011(2) 0.005(2)
C5 0.075(3) 0.095(4) 0.071(3) 0.017(3) -0.005(2) -0.009(3)
C6 0.114(5) 0.138(6) 0.127(6) 0.037(5) -0.048(4) -0.056(5)
C7 0.234(12) 0.221(12) 0.169(9) 0.013(8) -0.084(8) -0.110(10)
C8 0.285(16) 0.280(17) 0.187(12) 0.013(12) -0.102(11) -0.051(14)
C9 0.122(7) 0.391(18) 0.148(8) 0.029(10) -0.069(6) -0.059(9)
C10 0.089(3) 0.063(3) 0.059(3) -0.002(2) 0.030(2) -0.001(2)
C11 0.109(5) 0.098(4) 0.113(5) 0.037(4) 0.044(4) 0.011(3)
C12 0.097(5) 0.145(6) 0.116(5) 0.034(4) 0.033(4) 0.034(4)
C13 0.088(4) 0.129(5) 0.080(4) -0.012(4) 0.031(3) -0.004(4)
C14 0.104(5) 0.117(5) 0.106(5) 0.010(4) 0.021(4) -0.030(4)
C15 0.101(4) 0.086(4) 0.089(4) 0.019(3) 0.017(3) -0.016(3)
N1 0.073(2) 0.075(2) 0.056(2) 0.0045(17) 0.0140(18) 0.0030(19)
N2 0.053(2) 0.082(3) 0.059(2) 0.0068(18) 0.0140(17) 0.0041(17)
N3 0.096(5) 0.207(8) 0.107(5) -0.022(5) 0.014(4) 0.006(5)
O1 0.129(3) 0.067(2) 0.114(3) -0.0054(19) 0.041(2) -0.029(2)
O2 0.116(3) 0.093(2) 0.0535(18) -0.0013(16) 0.0153(18) -0.017(2)
O3 0.075(2) 0.138(4) 0.117(3) 0.032(3) 0.021(2) 0.037(2)
O4 0.097(3) 0.095(3) 0.104(3) -0.009(2) 0.034(2) 0.020(2)
O5 0.112(4) 0.270(9) 0.153(6) -0.008(6) 0.012(4) 0.044(5)
O6 0.120(5) 0.320(11) 0.241(8) 0.056(8) -0.002(5) -0.080(6)
S 0.0939(10) 0.0638(8) 0.0615(8) -0.0026(5) 0.0227(6) -0.0146(6)

loop_
_atom_type_symbol
_atom_type_description
_atom_type_scat_dispersion_real
_atom_type_scat_dispersion_imag
_atom_type_scat_source
C C 0.0181 0.0091 'International Tables Vol C Tables 4.2.6.8 and 6.1.1.4'
H H 0.0000 0.0000 'International Tables Vol C Tables 4.2.6.8 and 6.1.1.4'
N N 0.0311 0.0180 'International Tables Vol C Tables 4.2.6.8 and 6.1.1.4'
O O 0.0492 0.0322 'International Tables Vol C Tables 4.2.6.8 and 6.1.1.4'
S S 0.3331 0.5567 'International Tables Vol C Tables 4.2.6.8 and 6.1.1.4'

loop_
_geom_angle_atom_site_label_1
_geom_angle_atom_site_label_2
_geom_angle_atom_site_label_3
_geom_angle
N1 C1 N2 114.6(4)
N1 C1 C5 127.7(5)
N2 C1 C5 117.8(4)
O3 C2 O4 123.2(5)
O3 C2 N2 128.1(6)
O4 C2 N2 108.8(4)
O4 C3 C4 106.4(4)
O4 C3 H3A 110.5
C4 C3 H3A 110.5
O4 C3 H3B 110.5
C4 C3 H3B 110.4
H3A C3 H3B 108.6
N2 C4 C3 102.3(4)
N2 C4 H4A 111.3
C3 C4 H4A 111.3
N2 C4 H4B 111.3
C3 C4 H4B 111.3
H4A C4 H4B 109.2
C6 C5 C1 123.7(5)
C6 C5 H5 118.1
C1 C5 H5 118.1
C5 C6 C7 120.0(7)
C5 C6 H6 120.0
C7 C6 H6 120.0
C8 C7 C6 116.7(9)
C8 C7 H7A 108.1
C6 C7 H7A 108.1
C8 C7 H7B 108.1
C6 C7 H7B 108.1
H7A C7 H7B 107.3
C7 C8 C9 110.9(9)
C7 C8 H8A 109.5
C9 C8 H8A 109.5
C7 C8 H8B 109.5
C9 C8 H8B 109.5
H8A C8 H8B 108.0
C8 C9 H9A 109.5
C8 C9 H9B 109.5
H9A C9 H9B 109.5
C8 C9 H9C 109.5
H9A C9 H9C 109.5
H9B C9 H9C 109.5
C15 C10 C11 119.7(5)
C15 C10 S 119.7(4)
C11 C10 S 120.5(4)
C12 C11 C10 119.5(6)
C12 C11 H11 120.3
C10 C11 H11 120.3
C13 C12 C11 120.1(6)
C13 C12 H12 120.0
C11 C12 H12 120.0
C12 C13 C14 121.1(6)
C12 C13 N3 118.7(7)
C14 C13 N3 120.2(7)
C13 C14 C15 119.6(6)
C13 C14 H14 120.2
C15 C14 H14 120.2
C10 C15 C14 119.9(5)
C10 C15 H15 120.0
C14 C15 H15 120.0
C1 N1 S 125.5(3)
C1 N2 C2 127.4(4)
C1 N2 C4 121.5(4)
C2 N2 C4 111.0(4)
O6 N3 O5 123.3(8)
O6 N3 C13 118.7(9)
O5 N3 C13 118.0(9)
C2 O4 C3 111.2(4)
O1 S O2 118.3(2)
O1 S N1 108.5(2)
O2 S N1 114.4(2)
O1 S C10 107.9(2)
O2 S C10 107.7(2)
N1 S C10 97.92(19)

loop_
_geom_bond_atom_site_label_1
_geom_bond_atom_site_label_2
_geom_bond_distance
C1 N1 1.294(6)
C1 N2 1.368(6)
C1 C5 1.463(6)
C2 O3 1.185(6)
C2 O4 1.334(6)
C2 N2 1.397(6)
C3 O4 1.438(7)
C3 C4 1.500(7)
C3 H3A 0.9700
C3 H3B 0.9700
C4 N2 1.458(5)
C4 H4A 0.9700
C4 H4B 0.9700
C5 C6 1.273(8)
C5 H5 0.9300
C6 C7 1.515(8)
C6 H6 0.9300
C7 C8 1.319(9)
C7 H7A 0.9700
C7 H7B 0.9700
C8 C9 1.540(9)
C8 H8A 0.9700
C8 H8B 0.9700
C9 H9A 0.9600
C9 H9B 0.9600
C9 H9C 0.9600
C10 C15 1.356(7)
C10 C11 1.380(7)
C10 S 1.767(5)
C11 C12 1.371(9)
C11 H11 0.9300
C12 C13 1.336(9)
C12 H12 0.9300
C13 C14 1.360(9)
C13 N3 1.470(9)
C14 C15 1.373(8)
C14 H14 0.9300
C15 H15 0.9300
N1 S 1.625(4)
N3 O6 1.187(10)
N3 O5 1.205(9)
O1 S 1.422(4)
O2 S 1.423(3)

loop_
_geom_torsion_atom_site_label_1
_geom_torsion_atom_site_label_2
_geom_torsion_atom_site_label_3
_geom_torsion_atom_site_label_4
_geom_torsion
O4 C3 C4 N2 6.0(6)
N1 C1 C5 C6 51.0(9)
N2 C1 C5 C6 -127.4(7)
C1 C5 C6 C7 174.1(8)
C5 C6 C7 C8 165.9(13)
C6 C7 C8 C9 -179.5(10)
C15 C10 C11 C12 3.1(9)
S C10 C11 C12 -179.0(5)
C10 C11 C12 C13 -0.6(10)
C11 C12 C13 C14 -2.1(10)
C11 C12 C13 N3 178.2(6)
C12 C13 C14 C15 2.2(10)
N3 C13 C14 C15 -178.1(6)
C11 C10 C15 C14 -3.1(8)
S C10 C15 C14 179.1(5)
C13 C14 C15 C10 0.4(9)
N2 C1 N1 S -166.3(3)
C5 C1 N1 S 15.2(7)
N1 C1 N2 C2 179.9(4)
C5 C1 N2 C2 -1.5(6)
N1 C1 N2 C4 4.2(6)
C5 C1 N2 C4 -177.2(4)
O3 C2 N2 C1 8.0(8)
O4 C2 N2 C1 -172.3(4)
O3 C2 N2 C4 -175.9(5)
O4 C2 N2 C4 3.8(5)
C3 C4 N2 C1 170.3(4)
C3 C4 N2 C2 -6.1(5)
C12 C13 N3 O6 178.2(9)
C14 C13 N3 O6 -1.5(11)
C12 C13 N3 O5 -3.2(10)
C14 C13 N3 O5 177.1(7)
O3 C2 O4 C3 -179.9(6)
N2 C2 O4 C3 0.4(6)
C4 C3 O4 C2 -4.3(6)
C1 N1 S O1 -106.4(4)
C1 N1 S O2 28.1(5)
C1 N1 S C10 141.7(4)
C15 C10 S O1 155.9(4)
C11 C10 S O1 -21.9(5)
C15 C10 S O2 27.2(5)
C11 C10 S O2 -150.6(4)
C15 C10 S N1 -91.6(4)
C11 C10 S N1 90.5(4)
